data_1535544
loop_
_publ_author_name
'Tramsek, M.'
'Benkic, P.'

_publ_section_title
;
 Calcium hexafluoroarsenates with metal coordinated HF molecules
;
_journal_name_full 'Acta Chimica Slovenica'
_journal_page_first 769
_journal_page_last 778
_journal_volume 51
_journal_year 2004
_chemical_formula_sum 'As2 Ca F13 H'
_chemical_name_systematic 'Ca (H F) (As F6)2'
_space_group_IT_number 14
_symmetry_space_group_name_Hall '-P 2ybc'
_symmetry_space_group_name_H-M 'P 1 21/c 1'
_cell_angle_alpha 90
_cell_angle_beta 104.161
_cell_angle_gamma 90
_cell_formula_units_Z 4
_cell_length_a 9.624
_cell_length_b 9.264
_cell_length_c 10.592
_cell_volume 915.651
_citation_journal_id_ASTM ACSLE7
_cod_data_source_file Tramsek_ACSLE7_2004_1643.cif
_cod_data_source_block H1As2Ca1F13
_cod_original_cell_volume 915.6513
_cod_original_formula_sum 'H1 As2 Ca1 F13'
_cod_database_code 1535544

loop_
_symmetry_equiv_pos_as_xyz
x,y,z
-x,y+1/2,-z+1/2
-x,-y,-z
x,-y-1/2,z-1/2

loop_
_atom_site_label
_atom_site_type_symbol
_atom_site_fract_x
_atom_site_fract_y
_atom_site_fract_z
_atom_site_occupancy
_atom_site_U_iso_or_equiv
F4 F-1 0.3636 0.5476 0.8112 1 0.0
F8 F-1 0.1119 0.4661 0.9211 1 0.0
As1 As+5 0.51171 0.65433 0.81535 1 0.0
F3 F-1 0.6105 0.5375 0.9293 1 0.0
F13 F-1 0.0512 0.4358 0.694 1 0.0
As2 As+5 0.00859 0.34327 0.81395 1 0.0
F10 F-1 -0.1436 0.4436 0.8104 1 0.0
F11 F-1 -0.0414 0.2563 0.9432 1 0.0
F7 F-1 0.5394 0.563 0.6827 1 0.0
H1 H+1 0.315 0.969 0.948 1 0.0
F12 F-1 0.1509 0.2351 0.8281 1 0.0
Ca1 Ca+2 0.2493 0.6729 1.0012 1 0.0
F1 F-1 0.248 0.9315 1.0008 1 0.0
F9 F-1 -0.1003 0.2251 0.7091 1 0.0
F5 F-1 0.472 0.7462 0.9438 1 0.0
F2 F-1 0.4017 0.7751 0.7054 1 0.0
F6 F-1 0.6524 0.7677 0.8347 1 0.0
